data_2233781
loop_
_publ_author_name
'Fun, Hoong-Kun'
'Chantrapromma, Suchada'
'Ruanwas, Pumsak'
'Anantapong, Teerasak'
'Boonnak, Nawong'

_publ_section_title
;
 1-Methyl-2-[(<i>E</i>)-2,4,5-trimethoxystyryl]pyridinium benzenesulfonate
 monohydrate
;
_journal_coeditor_code EZ2283
_journal_issue 3
_journal_name_full 'Acta Crystallographica Section E'
_journal_page_first o898
_journal_page_last o899
_journal_paper_doi 10.1107/S1600536812007805
_journal_volume 68
_journal_year 2012
_chemical_formula_iupac 'C17 H20 N O3 +, C6 H5 O3 S -, H2 O'
_chemical_formula_moiety 'C17 H20 N O3 +, C6 H5 O3 S -, H2 O'
_chemical_formula_sum 'C23 H27 N O7 S'
_chemical_formula_weight 461.53
_chemical_melting_point_gt 455
_chemical_melting_point_lt 456
_chemical_name_systematic
;
1-Methyl-2-[(<i>E</i>)-2,4,5-trimethoxystyryl]pyridinium benzenesulfonate
monohydrate
;
_space_group_IT_number 2
_symmetry_cell_setting triclinic
_symmetry_space_group_name_Hall '-P 1'
_symmetry_space_group_name_H-M 'P -1'
_atom_sites_solution_hydrogens geom
_atom_sites_solution_primary direct
_atom_sites_solution_secondary difmap
_audit_creation_method SHELXL-97
_cell_angle_alpha 73.345(2)
_cell_angle_beta 84.623(2)
_cell_angle_gamma 82.842(2)
_cell_formula_units_Z 4
_cell_length_a 11.2458(4)
_cell_length_b 13.5995(5)
_cell_length_c 15.3604(6)
_cell_measurement_reflns_used 10142
_cell_measurement_temperature 100
_cell_measurement_theta_max 27.50
_cell_measurement_theta_min 2.23
_cell_volume 2228.92(15)
_computing_cell_refinement 'SAINT (Bruker, 2005)'
_computing_data_collection 'APEX2 (Bruker, 2005)'
_computing_data_reduction 'SAINT (Bruker, 2005)'
_computing_molecular_graphics 'SHELXTL (Sheldrick, 2008)'
_computing_publication_material 'SHELXTL (Sheldrick, 2008) and PLATON (Spek, 2009)'
_computing_structure_refinement 'SHELXTL (Sheldrick, 2008)'
_computing_structure_solution 'SHELXTL (Sheldrick, 2008)'
_diffrn_ambient_temperature 100
_diffrn_measured_fraction_theta_full 0.990
_diffrn_measured_fraction_theta_max 0.990
_diffrn_measurement_device_type 'Bruker APEXII CCD area-detector'
_diffrn_measurement_method '\f and \w scans'
_diffrn_radiation_monochromator graphite
_diffrn_radiation_source 'sealed tube'
_diffrn_radiation_type MoK\a
_diffrn_radiation_wavelength 0.71073
_diffrn_reflns_av_R_equivalents 0.0569
_diffrn_reflns_av_sigmaI/netI 0.0689
_diffrn_reflns_limit_h_max 14
_diffrn_reflns_limit_h_min -14
_diffrn_reflns_limit_k_max 17
_diffrn_reflns_limit_k_min -17
_diffrn_reflns_limit_l_max 19
_diffrn_reflns_limit_l_min -19
_diffrn_reflns_number 38826
_diffrn_reflns_theta_full 27.50
_diffrn_reflns_theta_max 27.50
_diffrn_reflns_theta_min 2.23
_diffrn_standards_number 0
_exptl_absorpt_coefficient_mu 0.190
_exptl_absorpt_correction_T_max 0.9696
_exptl_absorpt_correction_T_min 0.9203
_exptl_absorpt_correction_type multi-scan
_exptl_absorpt_process_details '(SADABS; Bruker, 2005)'
_exptl_crystal_colour Orange
_exptl_crystal_density_diffrn 1.375
_exptl_crystal_density_method 'not measured'
_exptl_crystal_description Block
_exptl_crystal_F_000 976
_exptl_crystal_size_max 0.44
_exptl_crystal_size_mid 0.22
_exptl_crystal_size_min 0.16
_refine_diff_density_max 0.723
_refine_diff_density_min -0.453
_refine_ls_extinction_method none
_refine_ls_goodness_of_fit_ref 1.027
_refine_ls_hydrogen_treatment constr
_refine_ls_matrix_type full
_refine_ls_number_parameters 598
_refine_ls_number_reflns 10142
_refine_ls_number_restraints 0
_refine_ls_restrained_S_all 1.027
_refine_ls_R_factor_all 0.1099
_refine_ls_R_factor_gt 0.0664
_refine_ls_shift/su_max 0.001
_refine_ls_shift/su_mean 0.001
_refine_ls_structure_factor_coef Fsqd
_refine_ls_weighting_details 'calc w=1/[\s^2^(Fo^2^)+(0.0791P)^2^+1.8818P] where P=(Fo^2^+2Fc^2^)/3'
_refine_ls_weighting_scheme calc
_refine_ls_wR_factor_gt 0.1566
_refine_ls_wR_factor_ref 0.1795
_reflns_number_gt 6560
_reflns_number_total 10142
_reflns_threshold_expression I>2\s(I)
_cod_data_source_file ez2283.cif
_cod_data_source_block I
_cod_database_code 2233781
_cod_database_fobs_code 2233781

loop_
_symmetry_equiv_pos_as_xyz
'x, y, z'
'-x, -y, -z'

loop_
_atom_site_type_symbol
_atom_site_label
_atom_site_fract_x
_atom_site_fract_y
_atom_site_fract_z
_atom_site_U_iso_or_equiv
_atom_site_adp_type
_atom_site_calc_flag
_atom_site_refinement_flags
_atom_site_occupancy
_atom_site_symmetry_multiplicity
_atom_site_disorder_assembly
_atom_site_disorder_group
O O1A 0.64507(17) 0.11731(17) 0.51621(14) 0.0336(5) Uani d . 1 1 . .
O O2A 0.69138(17) 0.04628(17) 0.83918(14) 0.0327(5) Uani d . 1 1 . .
O O3A 0.91709(17) 0.06224(17) 0.81037(14) 0.0314(5) Uani d . 1 1 . .
N N1A 1.15749(19) 0.16459(17) 0.32746(16) 0.0220(5) Uani d . 1 1 . .
C C1A 1.1978(3) 0.1857(2) 0.2393(2) 0.0290(7) Uani d . 1 1 . .
H H1AA 1.2795 0.1901 0.2246 0.035 Uiso calc R 1 1 . .
C C2A 1.1220(3) 0.2008(3) 0.1707(2) 0.0335(7) Uani d . 1 1 . .
H H2AA 1.1512 0.2154 0.1101 0.040 Uiso calc R 1 1 . .
C C3A 1.0001(3) 0.1937(2) 0.1943(2) 0.0341(7) Uani d . 1 1 . .
H H3AA 0.9465 0.2026 0.1494 0.041 Uiso calc R 1 1 . .
C C4A 0.9595(2) 0.1734(2) 0.2840(2) 0.0291(7) Uani d . 1 1 . .
H H4AA 0.8779 0.1695 0.2992 0.035 Uiso calc R 1 1 . .
C C5A 1.0373(2) 0.1587(2) 0.3530(2) 0.0247(6) Uani d . 1 1 . .
C C6A 0.9983(3) 0.1373(3) 0.4472(2) 0.0362(8) Uani d . 1 1 . .
H H6AA 1.0555 0.1282 0.4896 0.043 Uiso calc R 1 1 . .
C C7A 0.8816(3) 0.1295(2) 0.4777(2) 0.0351(7) Uani d . 1 1 . .
H H7AA 0.8263 0.1382 0.4341 0.042 Uiso calc R 1 1 . .
C C8A 0.8348(3) 0.1090(2) 0.5718(2) 0.0297(7) Uani d . 1 1 . .
C C9A 0.7104(2) 0.1028(2) 0.59021(19) 0.0252(6) Uani d . 1 1 . .
C C10A 0.6599(2) 0.0813(2) 0.67848(19) 0.0244(6) Uani d . 1 1 . .
H H10A 0.5778 0.0763 0.6895 0.029 Uiso calc R 1 1 . .
C C11A 0.7317(2) 0.0672(2) 0.75031(19) 0.0241(6) Uani d . 1 1 . .
C C12A 0.8564(2) 0.0750(2) 0.73381(19) 0.0241(6) Uani d . 1 1 . .
C C13A 0.9063(2) 0.0947(2) 0.6466(2) 0.0275(7) Uani d . 1 1 . .
H H13A 0.9886 0.0987 0.6362 0.033 Uiso calc R 1 1 . .
C C14A 1.2469(2) 0.1503(2) 0.3959(2) 0.0272(7) Uani d . 1 1 . .
H H14A 1.3256 0.1562 0.3659 0.041 Uiso calc R 1 1 . .
H H14B 1.2446 0.0832 0.4385 0.041 Uiso calc R 1 1 . .
H H14C 1.2286 0.2022 0.4276 0.041 Uiso calc R 1 1 . .
C C15A 0.5171(3) 0.1185(3) 0.5306(2) 0.0331(7) Uani d . 1 1 . .
H H15A 0.4818 0.1344 0.4730 0.050 Uiso calc R 1 1 . .
H H15B 0.4865 0.1698 0.5610 0.050 Uiso calc R 1 1 . .
H H15C 0.4972 0.0519 0.5674 0.050 Uiso calc R 1 1 . .
C C16A 0.5639(3) 0.0492(3) 0.8575(2) 0.0336(7) Uani d . 1 1 . .
H H16A 0.5454 0.0371 0.9218 0.050 Uiso calc R 1 1 . .
H H16B 0.5344 -0.0033 0.8373 0.050 Uiso calc R 1 1 . .
H H16C 0.5266 0.1156 0.8258 0.050 Uiso calc R 1 1 . .
C C17A 1.0434(3) 0.0711(3) 0.7967(2) 0.0334(7) Uani d . 1 1 . .
H H17A 1.0760 0.0636 0.8541 0.050 Uiso calc R 1 1 . .
H H17B 1.0570 0.1376 0.7562 0.050 Uiso calc R 1 1 . .
H H17C 1.0819 0.0181 0.7707 0.050 Uiso calc R 1 1 . .
S S1A 0.59991(6) 0.15568(6) 0.23898(5) 0.02814(19) Uani d . 1 1 . .
O O4A 0.47821(19) 0.1975(2) 0.21697(16) 0.0399(7) Uani d P 0.948(4) 1 A 1
O O5A 0.6119(2) 0.04475(18) 0.28039(16) 0.0383(7) Uani d P 0.948(4) 1 A 1
O O6A 0.65514(19) 0.21139(17) 0.29030(15) 0.0328(6) Uani d P 0.948(4) 1 A 1
O O4AA 0.488(3) 0.113(3) 0.221(3) 0.028(10) Uiso d P 0.052(4) 1 A 2
O O5AA 0.665(4) 0.099(3) 0.313(3) 0.036(12) Uiso d P 0.052(4) 1 A 2
O O6AA 0.558(3) 0.262(3) 0.245(2) 0.021(9) Uiso d P 0.052(4) 1 A 2
C C18A 0.6856(2) 0.1748(2) 0.1330(2) 0.0250(6) Uani d . 1 1 A .
C C19A 0.7215(2) 0.2718(2) 0.0885(2) 0.0290(7) Uani d . 1 1 . .
H H19A 0.6977 0.3272 0.1123 0.035 Uiso calc R 1 1 A .
C C20A 0.7934(3) 0.2851(3) 0.0081(2) 0.0335(7) Uani d . 1 1 A .
H H20A 0.8191 0.3494 -0.0214 0.040 Uiso calc R 1 1 . .
C C21A 0.8267(3) 0.2032(3) -0.0279(2) 0.0356(8) Uani d . 1 1 . .
H H21A 0.8757 0.2124 -0.0812 0.043 Uiso calc R 1 1 A .
C C22A 0.7880(3) 0.1078(3) 0.0144(2) 0.0347(7) Uani d . 1 1 A .
H H22A 0.8091 0.0533 -0.0111 0.042 Uiso calc R 1 1 . .
C C23A 0.7177(2) 0.0935(2) 0.0952(2) 0.0304(7) Uani d . 1 1 . .
H H23A 0.6919 0.0291 0.1241 0.036 Uiso calc R 1 1 A .
O O1B 0.28112(17) 0.39190(17) 0.41584(14) 0.0330(5) Uani d . 1 1 . .
O O2B 0.25360(17) 0.45714(16) 0.09077(14) 0.0303(5) Uani d . 1 1 . .
O O3B 0.02436(17) 0.47482(17) 0.11018(14) 0.0304(5) Uani d . 1 1 . .
N N1B -0.2427(2) 0.35988(18) 0.58282(16) 0.0244(5) Uani d . 1 1 . .
C C1B -0.2907(3) 0.3367(2) 0.6690(2) 0.0306(7) Uani d . 1 1 . .
H H1BA -0.3726 0.3304 0.6795 0.037 Uiso calc R 1 1 . .
C C2B -0.2229(3) 0.3223(2) 0.7410(2) 0.0317(7) Uani d . 1 1 . .
H H2BA -0.2574 0.3066 0.8001 0.038 Uiso calc R 1 1 . .
C C3B -0.1002(3) 0.3315(2) 0.7243(2) 0.0280(7) Uani d . 1 1 . .
H H3BA -0.0518 0.3228 0.7724 0.034 Uiso calc R 1 1 . .
C C4B -0.0510(2) 0.3535(2) 0.6363(2) 0.0265(6) Uani d . 1 1 . .
H H4BA 0.0311 0.3586 0.6255 0.032 Uiso calc R 1 1 . .
C C5B -0.1224(2) 0.3684(2) 0.5628(2) 0.0246(6) Uani d . 1 1 . .
C C6B -0.0768(3) 0.3963(2) 0.4691(2) 0.0328(7) Uani d . 1 1 . .
H H6BA -0.1313 0.4195 0.4238 0.039 Uiso calc R 1 1 . .
C C7B 0.0418(3) 0.3905(2) 0.4439(2) 0.0300(7) Uani d . 1 1 . .
H H7BA 0.0944 0.3715 0.4905 0.036 Uiso calc R 1 1 . .
C C8B 0.0947(2) 0.4104(2) 0.3527(2) 0.0272(6) Uani d . 1 1 . .
C C9B 0.2210(2) 0.4087(2) 0.3390(2) 0.0262(6) Uani d . 1 1 . .
C C10B 0.2777(2) 0.4236(2) 0.2528(2) 0.0255(6) Uani d . 1 1 . .
H H10B 0.3610 0.4201 0.2451 0.031 Uiso calc R 1 1 . .
C C11B 0.2087(2) 0.4438(2) 0.17786(19) 0.0239(6) Uani d . 1 1 . .
C C12B 0.0817(2) 0.4511(2) 0.18900(19) 0.0239(6) Uani d . 1 1 . .
C C13B 0.0278(2) 0.4331(2) 0.2751(2) 0.0273(7) Uani d . 1 1 . .
H H13B -0.0555 0.4359 0.2825 0.033 Uiso calc R 1 1 . .
C C14B -0.3247(3) 0.3742(3) 0.5090(2) 0.0344(7) Uani d . 1 1 . .
H H14D -0.4046 0.3629 0.5350 0.052 Uiso calc R 1 1 . .
H H14E -0.2981 0.3259 0.4746 0.052 Uiso calc R 1 1 . .
H H14F -0.3246 0.4432 0.4696 0.052 Uiso calc R 1 1 . .
C C15B 0.4093(3) 0.3863(3) 0.4067(2) 0.0378(8) Uani d . 1 1 . .
H H15D 0.4404 0.3683 0.4659 0.057 Uiso calc R 1 1 . .
H H15E 0.4335 0.4521 0.3716 0.057 Uiso calc R 1 1 . .
H H15F 0.4399 0.3348 0.3764 0.057 Uiso calc R 1 1 . .
C C16B 0.3813(3) 0.4530(3) 0.0747(2) 0.0348(7) Uani d . 1 1 . .
H H16D 0.4017 0.4661 0.0106 0.052 Uiso calc R 1 1 . .
H H16E 0.4172 0.3858 0.1062 0.052 Uiso calc R 1 1 . .
H H16F 0.4107 0.5042 0.0967 0.052 Uiso calc R 1 1 . .
C C17B -0.1048(3) 0.4897(3) 0.1180(2) 0.0365(8) Uani d . 1 1 . .
H H17D -0.1351 0.5106 0.0583 0.055 Uiso calc R 1 1 . .
H H17E -0.1300 0.5423 0.1482 0.055 Uiso calc R 1 1 . .
H H17F -0.1353 0.4263 0.1526 0.055 Uiso calc R 1 1 . .
S S1B 0.68516(6) 0.65230(6) 0.30445(5) 0.02695(19) Uani d . 1 1 . .
O O4B 0.77426(19) 0.71188(18) 0.32296(16) 0.0391(6) Uani d . 1 1 . .
O O5B 0.7331(2) 0.54663(17) 0.31094(15) 0.0401(6) Uani d . 1 1 . .
O O6B 0.57193(19) 0.6606(2) 0.35600(15) 0.0437(6) Uani d . 1 1 . .
C C18B 0.6532(2) 0.7081(2) 0.1882(2) 0.0249(6) Uani d . 1 1 . .
C C19B 0.7214(3) 0.7823(2) 0.1321(2) 0.0306(7) Uani d . 1 1 . .
H H19B 0.7838 0.8042 0.1551 0.037 Uiso calc R 1 1 . .
C C20B 0.6959(3) 0.8236(2) 0.0415(2) 0.0354(8) Uani d . 1 1 . .
H H20B 0.7413 0.8737 0.0037 0.042 Uiso calc R 1 1 . .
C C21B 0.6034(3) 0.7910(2) 0.0068(2) 0.0362(8) Uani d . 1 1 . .
H H21B 0.5877 0.8179 -0.0543 0.043 Uiso calc R 1 1 . .
C C22B 0.5352(3) 0.7188(2) 0.0632(2) 0.0354(8) Uani d . 1 1 . .
H H22B 0.4719 0.6979 0.0403 0.043 Uiso calc R 1 1 . .
C C23B 0.5593(3) 0.6767(2) 0.1536(2) 0.0296(7) Uani d . 1 1 . .
H H23B 0.5128 0.6275 0.1912 0.035 Uiso calc R 1 1 . .
O O1W 0.6043(2) 0.42912(18) 0.22536(18) 0.0468(6) Uani d . 1 1 . .
H H1W1 0.6480 0.4851 0.2442 0.070 Uiso d R 1 1 . .
H H2W1 0.6213 0.3548 0.2557 0.070 Uiso d R 1 1 . .
O O2W 0.77573(19) 0.88811(19) 0.39160(16) 0.0427(6) Uani d . 1 1 . .
H H1W2 0.7312 0.9433 0.3541 0.064 Uiso d R 1 1 . .
H H2W2 0.7657 0.8252 0.3799 0.064 Uiso d R 1 1 . .

loop_
_atom_site_aniso_label
_atom_site_aniso_U_11
_atom_site_aniso_U_22
_atom_site_aniso_U_33
_atom_site_aniso_U_12
_atom_site_aniso_U_13
_atom_site_aniso_U_23
O1A 0.0137(10) 0.0592(15) 0.0269(12) -0.0028(9) -0.0017(9) -0.0104(10)
O2A 0.0171(10) 0.0534(14) 0.0271(12) -0.0036(9) 0.0021(9) -0.0116(10)
O3A 0.0152(10) 0.0482(13) 0.0315(12) -0.0024(9) -0.0026(9) -0.0124(10)
N1A 0.0116(11) 0.0283(13) 0.0278(13) -0.0014(9) -0.0013(9) -0.0108(10)
C1A 0.0155(14) 0.0363(17) 0.0338(18) -0.0023(12) 0.0013(12) -0.0085(13)
C2A 0.0217(16) 0.048(2) 0.0299(17) -0.0001(14) 0.0000(13) -0.0118(14)
C3A 0.0200(15) 0.0418(19) 0.042(2) -0.0007(13) -0.0065(14) -0.0134(15)
C4A 0.0113(13) 0.0309(16) 0.048(2) -0.0026(11) -0.0018(13) -0.0151(14)
C5A 0.0136(13) 0.0267(15) 0.0339(17) -0.0002(11) 0.0028(12) -0.0105(12)
C6A 0.0216(16) 0.051(2) 0.0359(19) 0.0008(14) -0.0031(14) -0.0124(15)
C7A 0.0245(16) 0.0383(18) 0.042(2) -0.0007(13) -0.0031(14) -0.0109(15)
C8A 0.0156(14) 0.0431(18) 0.0293(17) -0.0003(12) 0.0017(12) -0.0105(14)
C9A 0.0148(14) 0.0338(16) 0.0250(16) 0.0005(11) -0.0014(12) -0.0066(12)
C10A 0.0109(13) 0.0313(16) 0.0311(16) -0.0005(11) 0.0007(11) -0.0101(12)
C11A 0.0168(14) 0.0291(15) 0.0258(16) 0.0000(11) 0.0007(12) -0.0084(12)
C12A 0.0165(14) 0.0294(16) 0.0276(16) 0.0021(11) -0.0046(12) -0.0108(12)
C13A 0.0099(13) 0.0369(17) 0.0361(18) -0.0007(11) 0.0009(12) -0.0121(13)
C14A 0.0117(13) 0.0373(17) 0.0337(17) -0.0022(11) -0.0025(12) -0.0116(13)
C15A 0.0161(15) 0.047(2) 0.0345(18) -0.0027(13) -0.0033(13) -0.0081(15)
C16A 0.0179(15) 0.049(2) 0.0298(17) -0.0017(13) 0.0061(13) -0.0072(14)
C17A 0.0192(15) 0.0418(19) 0.0412(19) -0.0030(13) -0.0063(13) -0.0136(15)
S1A 0.0132(3) 0.0387(4) 0.0323(4) -0.0053(3) 0.0019(3) -0.0095(3)
O4A 0.0122(11) 0.0612(19) 0.0437(15) -0.0014(10) -0.0004(10) -0.0118(12)
O5A 0.0338(14) 0.0379(14) 0.0404(14) -0.0093(11) 0.0037(11) -0.0058(11)
O6A 0.0225(12) 0.0429(14) 0.0344(13) -0.0051(10) 0.0005(10) -0.0130(10)
C18A 0.0094(13) 0.0361(17) 0.0298(16) -0.0019(11) -0.0042(11) -0.0090(13)
C19A 0.0155(14) 0.0365(17) 0.0346(18) 0.0020(12) -0.0041(12) -0.0102(14)
C20A 0.0225(16) 0.0401(18) 0.0318(18) -0.0013(13) -0.0058(13) -0.0002(14)
C21A 0.0243(16) 0.054(2) 0.0238(17) 0.0044(14) -0.0034(13) -0.0061(15)
C22A 0.0223(16) 0.046(2) 0.0379(19) 0.0052(14) -0.0034(14) -0.0172(15)
C23A 0.0160(14) 0.0363(17) 0.0384(18) -0.0016(12) -0.0048(13) -0.0092(14)
O1B 0.0129(10) 0.0563(14) 0.0323(12) 0.0006(9) -0.0038(9) -0.0173(10)
O2B 0.0137(10) 0.0456(13) 0.0300(12) -0.0013(9) 0.0022(8) -0.0098(10)
O3B 0.0141(10) 0.0513(14) 0.0253(11) 0.0014(9) -0.0014(8) -0.0120(10)
N1B 0.0141(11) 0.0302(13) 0.0276(13) -0.0003(9) -0.0019(10) -0.0069(10)
C1B 0.0160(14) 0.0375(17) 0.0322(17) 0.0010(12) 0.0035(13) -0.0033(13)
C2B 0.0215(16) 0.0378(18) 0.0302(17) 0.0049(13) 0.0010(13) -0.0049(13)
C3B 0.0243(16) 0.0305(16) 0.0289(17) 0.0017(12) -0.0069(13) -0.0079(13)
C4B 0.0137(14) 0.0305(16) 0.0343(17) -0.0014(11) -0.0035(12) -0.0070(13)
C5B 0.0138(13) 0.0296(16) 0.0296(16) 0.0005(11) -0.0018(12) -0.0077(12)
C6B 0.0184(15) 0.0451(19) 0.0331(18) 0.0004(13) -0.0028(13) -0.0093(14)
C7B 0.0216(15) 0.0335(17) 0.0354(18) -0.0010(12) -0.0033(13) -0.0105(14)
C8B 0.0147(14) 0.0395(17) 0.0269(16) 0.0001(12) -0.0006(12) -0.0099(13)
C9B 0.0169(14) 0.0324(16) 0.0304(17) 0.0026(12) -0.0060(12) -0.0112(13)
C10B 0.0115(13) 0.0299(16) 0.0359(17) -0.0022(11) -0.0009(12) -0.0108(13)
C11B 0.0190(14) 0.0254(15) 0.0278(16) -0.0014(11) 0.0015(12) -0.0093(12)
C12B 0.0145(14) 0.0296(15) 0.0285(16) -0.0006(11) -0.0016(12) -0.0102(12)
C13B 0.0116(13) 0.0364(17) 0.0355(18) -0.0021(12) -0.0003(12) -0.0130(13)
C14B 0.0170(15) 0.051(2) 0.0311(18) -0.0070(14) -0.0045(13) -0.0032(15)
C15B 0.0157(15) 0.060(2) 0.0381(19) 0.0010(14) -0.0078(13) -0.0147(16)
C16B 0.0153(15) 0.050(2) 0.0388(19) -0.0040(13) 0.0076(13) -0.0154(15)
C17B 0.0139(15) 0.061(2) 0.0354(19) 0.0030(14) -0.0036(13) -0.0176(16)
S1B 0.0133(3) 0.0366(4) 0.0299(4) 0.0012(3) -0.0015(3) -0.0090(3)
O4B 0.0249(12) 0.0504(14) 0.0442(14) -0.0071(10) -0.0092(10) -0.0132(11)
O5B 0.0397(14) 0.0389(13) 0.0370(13) 0.0040(10) -0.0056(10) -0.0055(10)
O6B 0.0162(11) 0.0790(18) 0.0346(13) 0.0030(11) 0.0001(10) -0.0177(12)
C18B 0.0122(13) 0.0318(16) 0.0308(16) 0.0032(11) -0.0013(12) -0.0109(13)
C19B 0.0205(15) 0.0369(17) 0.0364(18) -0.0037(12) 0.0019(13) -0.0143(14)
C20B 0.0334(18) 0.0330(18) 0.0363(19) -0.0030(14) 0.0055(15) -0.0064(14)
C21B 0.0385(19) 0.0379(19) 0.0302(18) 0.0074(14) -0.0064(15) -0.0097(14)
C22B 0.0295(18) 0.0363(18) 0.044(2) 0.0029(14) -0.0119(15) -0.0160(15)
C23B 0.0188(15) 0.0335(17) 0.0368(18) -0.0015(12) -0.0022(13) -0.0110(14)
O1W 0.0363(14) 0.0420(14) 0.0641(17) -0.0029(11) -0.0015(12) -0.0189(12)
O2W 0.0273(13) 0.0596(16) 0.0433(14) 0.0019(11) -0.0062(10) -0.0191(12)

loop_
_atom_type_symbol
_atom_type_description
_atom_type_scat_dispersion_real
_atom_type_scat_dispersion_imag
_atom_type_scat_source
C C 0.0033 0.0016 'International Tables Vol C Tables 4.2.6.8 and 6.1.1.4'
H H 0.0000 0.0000 'International Tables Vol C Tables 4.2.6.8 and 6.1.1.4'
N N 0.0061 0.0033 'International Tables Vol C Tables 4.2.6.8 and 6.1.1.4'
O O 0.0106 0.0060 'International Tables Vol C Tables 4.2.6.8 and 6.1.1.4'
S S 0.1246 0.1234 'International Tables Vol C Tables 4.2.6.8 and 6.1.1.4'

loop_
_geom_angle_atom_site_label_1
_geom_angle_atom_site_label_2
_geom_angle_atom_site_label_3
_geom_angle
C9A O1A C15A 117.9(2)
C11A O2A C16A 116.5(2)
C12A O3A C17A 116.5(2)
C1A N1A C5A 121.4(2)
C1A N1A C14A 117.5(2)
C5A N1A C14A 121.1(2)
N1A C1A C2A 122.0(3)
N1A C1A H1AA 119.0
C2A C1A H1AA 119.0
C1A C2A C3A 118.1(3)
C1A C2A H2AA 121.0
C3A C2A H2AA 121.0
C4A C3A C2A 119.7(3)
C4A C3A H3AA 120.2
C2A C3A H3AA 120.2
C3A C4A C5A 121.7(3)
C3A C4A H4AA 119.1
C5A C4A H4AA 119.1
N1A C5A C4A 117.2(3)
N1A C5A C6A 119.6(3)
C4A C5A C6A 123.3(3)
C7A C6A C5A 123.0(3)
C7A C6A H6AA 118.5
C5A C6A H6AA 118.5
C6A C7A C8A 126.4(3)
C6A C7A H7AA 116.8
C8A C7A H7AA 116.8
C9A C8A C13A 117.8(3)
C9A C8A C7A 118.1(3)
C13A C8A C7A 124.1(3)
O1A C9A C10A 123.1(2)
O1A C9A C8A 115.8(2)
C10A C9A C8A 121.2(3)
C11A C10A C9A 119.9(3)
C11A C10A H10A 120.0
C9A C10A H10A 120.0
O2A C11A C10A 124.7(2)
O2A C11A C12A 115.1(2)
C10A C11A C12A 120.2(3)
C13A C12A O3A 125.7(3)
C13A C12A C11A 119.7(3)
O3A C12A C11A 114.6(2)
C12A C13A C8A 121.2(3)
C12A C13A H13A 119.4
C8A C13A H13A 119.4
N1A C14A H14A 109.5
N1A C14A H14B 109.5
H14A C14A H14B 109.5
N1A C14A H14C 109.5
H14A C14A H14C 109.5
H14B C14A H14C 109.5
O1A C15A H15A 109.5
O1A C15A H15B 109.5
H15A C15A H15B 109.5
O1A C15A H15C 109.5
H15A C15A H15C 109.5
H15B C15A H15C 109.5
O2A C16A H16A 109.5
O2A C16A H16B 109.5
H16A C16A H16B 109.5
O2A C16A H16C 109.5
H16A C16A H16C 109.5
H16B C16A H16C 109.5
O3A C17A H17A 109.5
O3A C17A H17B 109.5
H17A C17A H17B 109.5
O3A C17A H17C 109.5
H17A C17A H17C 109.5
H17B C17A H17C 109.5
O5AA S1A O4A 140.5(17)
O5AA S1A O5A 51.4(18)
O4A S1A O5A 113.11(15)
O5AA S1A O6A 61.6(18)
O4A S1A O6A 113.33(14)
O5A S1A O6A 112.66(14)
O5AA S1A O6AA 112(2)
O4A S1A O6AA 61.6(14)
O5A S1A O6AA 150.0(13)
O6A S1A O6AA 54.4(14)
O5AA S1A O4AA 118(2)
O5A S1A O4AA 72.0(15)
O6A S1A O4AA 148.6(15)
O6AA S1A O4AA 105(2)
O5AA S1A C18A 113.1(17)
O4A S1A C18A 105.98(14)
O5A S1A C18A 105.38(14)
O6A S1A C18A 105.50(13)
O6AA S1A C18A 104.4(13)
O4AA S1A C18A 102.7(14)
C23A C18A C19A 119.8(3)
C23A C18A S1A 120.4(2)
C19A C18A S1A 119.7(2)
C20A C19A C18A 119.5(3)
C20A C19A H19A 120.2
C18A C19A H19A 120.3
C21A C20A C19A 120.1(3)
C21A C20A H20A 120.0
C19A C20A H20A 120.0
C20A C21A C22A 120.7(3)
C20A C21A H21A 119.7
C22A C21A H21A 119.7
C21A C22A C23A 119.7(3)
C21A C22A H22A 120.2
C23A C22A H22A 120.2
C22A C23A C18A 120.2(3)
C22A C23A H23A 119.9
C18A C23A H23A 119.9
C9B O1B C15B 117.9(2)
C11B O2B C16B 117.3(2)
C12B O3B C17B 116.7(2)
C1B N1B C5B 122.1(2)
C1B N1B C14B 117.5(2)
C5B N1B C14B 120.4(2)
N1B C1B C2B 121.7(3)
N1B C1B H1BA 119.1
C2B C1B H1BA 119.1
C1B C2B C3B 118.5(3)
C1B C2B H2BA 120.7
C3B C2B H2BA 120.7
C4B C3B C2B 119.6(3)
C4B C3B H3BA 120.2
C2B C3B H3BA 120.2
C3B C4B C5B 121.1(3)
C3B C4B H4BA 119.4
C5B C4B H4BA 119.4
N1B C5B C4B 116.9(3)
N1B C5B C6B 119.6(3)
C4B C5B C6B 123.5(3)
C7B C6B C5B 123.0(3)
C7B C6B H6BA 118.5
C5B C6B H6BA 118.5
C6B C7B C8B 126.7(3)
C6B C7B H7BA 116.6
C8B C7B H7BA 116.6
C13B C8B C9B 117.6(3)
C13B C8B C7B 123.6(3)
C9B C8B C7B 118.8(3)
O1B C9B C10B 123.3(2)
O1B C9B C8B 115.3(3)
C10B C9B C8B 121.4(3)
C9B C10B C11B 119.3(3)
C9B C10B H10B 120.3
C11B C10B H10B 120.3
O2B C11B C10B 124.8(2)
O2B C11B C12B 114.6(2)
C10B C11B C12B 120.6(3)
O3B C12B C13B 126.0(2)
O3B C12B C11B 114.9(2)
C13B C12B C11B 119.1(3)
C12B C13B C8B 121.9(3)
C12B C13B H13B 119.0
C8B C13B H13B 119.0
N1B C14B H14D 109.5
N1B C14B H14E 109.5
H14D C14B H14E 109.5
N1B C14B H14F 109.5
H14D C14B H14F 109.5
H14E C14B H14F 109.5
O1B C15B H15D 109.5
O1B C15B H15E 109.5
H15D C15B H15E 109.5
O1B C15B H15F 109.5
H15D C15B H15F 109.5
H15E C15B H15F 109.5
O2B C16B H16D 109.5
O2B C16B H16E 109.5
H16D C16B H16E 109.5
O2B C16B H16F 109.5
H16D C16B H16F 109.5
H16E C16B H16F 109.5
O3B C17B H17D 109.5
O3B C17B H17E 109.5
H17D C17B H17E 109.5
O3B C17B H17F 109.5
H17D C17B H17F 109.5
H17E C17B H17F 109.5
O6B S1B O5B 113.29(15)
O6B S1B O4B 113.51(14)
O5B S1B O4B 111.97(14)
O6B S1B C18B 105.69(13)
O5B S1B C18B 105.38(13)
O4B S1B C18B 106.17(14)
C19B C18B C23B 119.8(3)
C19B C18B S1B 120.6(2)
C23B C18B S1B 119.6(2)
C18B C19B C20B 119.6(3)
C18B C19B H19B 120.2
C20B C19B H19B 120.2
C21B C20B C19B 120.5(3)
C21B C20B H20B 119.8
C19B C20B H20B 119.8
C22B C21B C20B 119.6(3)
C22B C21B H21B 120.2
C20B C21B H21B 120.2
C21B C22B C23B 120.7(3)
C21B C22B H22B 119.7
C23B C22B H22B 119.7
C22B C23B C18B 119.9(3)
C22B C23B H23B 120.1
C18B C23B H23B 120.1
H1W1 O1W H2W1 120.7
H1W2 O2W H2W2 111.6

loop_
_geom_bond_atom_site_label_1
_geom_bond_atom_site_label_2
_geom_bond_distance
O1A C9A 1.365(3)
O1A C15A 1.435(3)
O2A C11A 1.358(3)
O2A C16A 1.433(3)
O3A C12A 1.372(3)
O3A C17A 1.431(3)
N1A C1A 1.347(4)
N1A C5A 1.377(3)
N1A C14A 1.478(4)
C1A C2A 1.372(4)
C1A H1AA 0.9300
C2A C3A 1.393(4)
C2A H2AA 0.9300
C3A C4A 1.371(4)
C3A H3AA 0.9300
C4A C5A 1.391(4)
C4A H4AA 0.9300
C5A C6A 1.430(4)
C6A C7A 1.358(4)
C6A H6AA 0.9300
C7A C8A 1.451(4)
C7A H7AA 0.9300
C8A C9A 1.409(4)
C8A C13A 1.418(4)
C9A C10A 1.384(4)
C10A C11A 1.383(4)
C10A H10A 0.9300
C11A C12A 1.414(4)
C12A C13A 1.368(4)
C13A H13A 0.9300
C14A H14A 0.9600
C14A H14B 0.9600
C14A H14C 0.9600
C15A H15A 0.9600
C15A H15B 0.9600
C15A H15C 0.9600
C16A H16A 0.9600
C16A H16B 0.9600
C16A H16C 0.9600
C17A H17A 0.9600
C17A H17B 0.9600
C17A H17C 0.9600
S1A O5AA 1.40(4)
S1A O4A 1.447(2)
S1A O5A 1.454(2)
S1A O6A 1.460(2)
S1A O6AA 1.49(3)
S1A O4AA 1.53(4)
S1A C18A 1.781(3)
C18A C23A 1.385(4)
C18A C19A 1.391(4)
C19A C20A 1.390(4)
C19A H19A 0.9300
C20A C21A 1.377(5)
C20A H20A 0.9300
C21A C22A 1.377(5)
C21A H21A 0.9300
C22A C23A 1.386(4)
C22A H22A 0.9300
C23A H23A 0.9300
O1B C9B 1.363(3)
O1B C15B 1.429(3)
O2B C11B 1.354(3)
O2B C16B 1.431(3)
O3B C12B 1.363(3)
O3B C17B 1.439(3)
N1B C1B 1.347(4)
N1B C5B 1.370(3)
N1B C14B 1.483(4)
C1B C2B 1.356(4)
C1B H1BA 0.9300
C2B C3B 1.394(4)
C2B H2BA 0.9300
C3B C4B 1.374(4)
C3B H3BA 0.9300
C4B C5B 1.400(4)
C4B H4BA 0.9300
C5B C6B 1.441(4)
C6B C7B 1.352(4)
C6B H6BA 0.9300
C7B C8B 1.433(4)
C7B H7BA 0.9300
C8B C13B 1.408(4)
C8B C9B 1.415(4)
C9B C10B 1.386(4)
C10B C11B 1.390(4)
C10B H10B 0.9300
C11B C12B 1.417(4)
C12B C13B 1.371(4)
C13B H13B 0.9300
C14B H14D 0.9600
C14B H14E 0.9600
C14B H14F 0.9600
C15B H15D 0.9600
C15B H15E 0.9600
C15B H15F 0.9600
C16B H16D 0.9600
C16B H16E 0.9600
C16B H16F 0.9600
C17B H17D 0.9600
C17B H17E 0.9600
C17B H17F 0.9600
S1B O6B 1.445(2)
S1B O5B 1.449(2)
S1B O4B 1.459(2)
S1B C18B 1.780(3)
C18B C19B 1.384(4)
C18B C23B 1.389(4)
C19B C20B 1.387(5)
C19B H19B 0.9300
C20B C21B 1.384(5)
C20B H20B 0.9300
C21B C22B 1.371(5)
C21B H21B 0.9300
C22B C23B 1.380(4)
C22B H22B 0.9300
C23B H23B 0.9300
O1W H1W1 1.0725
O1W H2W1 0.9868
O2W H1W2 0.9268
O2W H2W2 0.9445

loop_
_geom_hbond_atom_site_label_D
_geom_hbond_atom_site_label_H
_geom_hbond_atom_site_label_A
_geom_hbond_site_symmetry_A
_geom_hbond_distance_DH
_geom_hbond_distance_HA
_geom_hbond_distance_DA
_geom_hbond_angle_DHA
_geom_hbond_publ_flag
O1W H1W1 O5B 1_555 1.07 1.88 2.919(3) 161 y
O1W H2W1 O6A 1_555 0.99 1.87 2.843(3) 169 y
O2W H1W2 O5A 1_565 0.93 1.98 2.894(3) 169 y
O2W H2W2 O4B 1_555 0.94 1.97 2.884(4) 163 y
C1A H1AA O4A 1_655 0.93 2.24 3.159(4) 169 y
C4A H4AA O6A 1_555 0.93 2.51 3.394(3) 160 y
C1B H1BA O6B 2_566 0.93 2.34 3.216(4) 157 y
C4B H4BA O4B 2_666 0.93 2.39 3.198(3) 145 y
C6B H6BA O5B 1_455 0.93 2.54 3.419(4) 158 y
C14B H14D O6B 2_566 0.96 2.39 3.307(4) 160 y
C14B H14F O5B 1_455 0.96 2.51 3.331(4) 143 y
C19A H19A O1W 1_555 0.93 2.59 3.477(4) 160 y
C20A H20A O2B 2_665 0.93 2.60 3.393(5) 144 y
C3A H3AA Cg5 1_555 0.93 2.78 3.688(3) 164 y
C16A H16C Cg6 2_666 0.96 2.79 3.453(4) 127 y

loop_
_geom_torsion_atom_site_label_1
_geom_torsion_atom_site_label_2
_geom_torsion_atom_site_label_3
_geom_torsion_atom_site_label_4
_geom_torsion
C5A N1A C1A C2A -1.0(4)
C14A N1A C1A C2A -179.6(3)
N1A C1A C2A C3A -0.1(5)
C1A C2A C3A C4A 0.9(5)
C2A C3A C4A C5A -0.6(5)
C1A N1A C5A C4A 1.2(4)
C14A N1A C5A C4A 179.8(2)
C1A N1A C5A C6A -179.3(3)
C14A N1A C5A C6A -0.7(4)
C3A C4A C5A N1A -0.4(4)
C3A C4A C5A C6A -179.9(3)
N1A C5A C6A C7A -179.5(3)
C4A C5A C6A C7A -0.1(5)
C5A C6A C7A C8A -179.4(3)
C6A C7A C8A C9A -179.4(3)
C6A C7A C8A C13A 0.5(5)
C15A O1A C9A C10A 5.2(4)
C15A O1A C9A C8A -176.0(3)
C13A C8A C9A O1A 179.8(3)
C7A C8A C9A O1A -0.2(4)
C13A C8A C9A C10A -1.3(4)
C7A C8A C9A C10A 178.6(3)
O1A C9A C10A C11A 179.9(3)
C8A C9A C10A C11A 1.1(4)
C16A O2A C11A C10A -6.3(4)
C16A O2A C11A C12A 173.3(3)
C9A C10A C11A O2A 179.7(3)
C9A C10A C11A C12A 0.2(4)
C17A O3A C12A C13A 0.4(4)
C17A O3A C12A C11A -179.1(2)
O2A C11A C12A C13A 179.2(3)
C10A C11A C12A C13A -1.2(4)
O2A C11A C12A O3A -1.3(4)
C10A C11A C12A O3A 178.3(2)
O3A C12A C13A C8A -178.5(3)
C11A C12A C13A C8A 1.0(4)
C9A C8A C13A C12A 0.2(4)
C7A C8A C13A C12A -179.7(3)
O5AA S1A C18A C23A 71.9(19)
O4A S1A C18A C23A -102.4(3)
O5A S1A C18A C23A 17.8(3)
O6A S1A C18A C23A 137.2(2)
O6AA S1A C18A C23A -166.4(14)
O4AA S1A C18A C23A -56.8(16)
O5AA S1A C18A C19A -107.5(19)
O4A S1A C18A C19A 78.3(3)
O5A S1A C18A C19A -161.6(2)
O6A S1A C18A C19A -42.2(3)
O6AA S1A C18A C19A 14.2(14)
O4AA S1A C18A C19A 123.9(16)
C23A C18A C19A C20A -2.5(4)
S1A C18A C19A C20A 176.8(2)
C18A C19A C20A C21A 1.2(4)
C19A C20A C21A C22A 0.9(5)
C20A C21A C22A C23A -1.7(5)
C21A C22A C23A C18A 0.4(4)
C19A C18A C23A C22A 1.7(4)
S1A C18A C23A C22A -177.6(2)
C5B N1B C1B C2B 1.2(4)
C14B N1B C1B C2B -179.9(3)
N1B C1B C2B C3B -0.3(5)
C1B C2B C3B C4B -0.8(4)
C2B C3B C4B C5B 0.9(4)
C1B N1B C5B C4B -1.0(4)
C14B N1B C5B C4B -179.8(3)
C1B N1B C5B C6B -178.2(3)
C14B N1B C5B C6B 2.9(4)
C3B C4B C5B N1B -0.1(4)
C3B C4B C5B C6B 177.0(3)
N1B C5B C6B C7B -169.2(3)
C4B C5B C6B C7B 13.8(5)
C5B C6B C7B C8B 175.8(3)
C6B C7B C8B C13B -4.4(5)
C6B C7B C8B C9B 174.8(3)
C15B O1B C9B C10B -2.0(4)
C15B O1B C9B C8B 178.2(3)
C13B C8B C9B O1B 176.6(3)
C7B C8B C9B O1B -2.7(4)
C13B C8B C9B C10B -3.2(4)
C7B C8B C9B C10B 177.6(3)
O1B C9B C10B C11B -177.8(3)
C8B C9B C10B C11B 2.0(4)
C16B O2B C11B C10B -1.9(4)
C16B O2B C11B C12B 178.6(2)
C9B C10B C11B O2B -178.3(3)
C9B C10B C11B C12B 1.2(4)
C17B O3B C12B C13B 4.9(4)
C17B O3B C12B C11B -176.0(3)
O2B C11B C12B O3B -2.8(4)
C10B C11B C12B O3B 177.7(2)
O2B C11B C12B C13B 176.5(3)
C10B C11B C12B C13B -3.1(4)
O3B C12B C13B C8B -179.1(3)
C11B C12B C13B C8B 1.8(4)
C9B C8B C13B C12B 1.2(4)
C7B C8B C13B C12B -179.5(3)
O6B S1B C18B C19B 129.7(2)
O5B S1B C18B C19B -110.1(3)
O4B S1B C18B C19B 8.8(3)
O6B S1B C18B C23B -50.5(3)
O5B S1B C18B C23B 69.7(3)
O4B S1B C18B C23B -171.4(2)
C23B C18B C19B C20B -0.7(4)
S1B C18B C19B C20B 179.1(2)
C18B C19B C20B C21B -0.3(5)
C19B C20B C21B C22B 1.3(5)
C20B C21B C22B C23B -1.4(5)
C21B C22B C23B C18B 0.4(5)
C19B C18B C23B C22B 0.7(4)
S1B C18B C23B C22B -179.1(2)
